data_7700119
loop_
_publ_author_name
'Quinlivan, Patrick J.'
'Shlian, Daniel G.'
'Amemiya, Erika'
'Parkin, Gerard'

_publ_section_title
;
 Reactivity of the carbodiphosphorane, (Ph<sub>3</sub>P)<sub>2</sub>C,
 towards main group metal alkyl compounds: coordination and
 cyclometalation.
;
_journal_issue 25
_journal_name_full 'Dalton transactions (Cambridge, England : 2003)'
_journal_page_first 9139
_journal_page_last 9151
_journal_paper_doi 10.1039/c9dt00678h
_journal_volume 48
_journal_year 2019
_chemical_formula_sum 'C100 H88 Mg2 P4'
_chemical_formula_weight 1462.20
_space_group_crystal_system monoclinic
_space_group_IT_number 14
_space_group_name_Hall '-P 2yn'
_space_group_name_H-M_alt 'P 1 21/n 1'
_symmetry_space_group_name_Hall '-P 2yn'
_symmetry_space_group_name_H-M 'P 1 21/n 1'
_atom_sites_solution_hydrogens mixed
_audit_creation_method SHELXL-2014/7
_audit_update_record
;
2019-02-13 deposited with the CCDC.    2019-04-29 downloaded from the CCDC.
;
_cell_angle_alpha 90
_cell_angle_beta 98.887(7)
_cell_angle_gamma 90
_cell_formula_units_Z 2
_cell_length_a 14.655(6)
_cell_length_b 10.248(5)
_cell_length_c 26.929(12)
_cell_measurement_reflns_used 9944
_cell_measurement_temperature 130(2)
_cell_measurement_theta_max 30.09
_cell_measurement_theta_min 2.43
_cell_volume 3996(3)
_computing_cell_refinement 'Bruker SAINT'
_computing_data_collection 'Bruker APEX2'
_computing_data_reduction 'Bruker SAINT'
_computing_molecular_graphics 'Bruker SHELXTL'
_computing_publication_material 'Bruker SHELXTL'
_computing_structure_refinement 'SHELXL-2014/7 (Sheldrick, 2014)'
_computing_structure_solution 'SHELXS-97 (Sheldrick 2008)'
_diffrn_ambient_temperature 130(2)
_diffrn_measured_fraction_theta_full 1.000
_diffrn_measured_fraction_theta_max 0.995
_diffrn_measurement_device_type 'Bruker APEX-II CCD'
_diffrn_measurement_method '\f and \w scans'
_diffrn_radiation_type MoK\a
_diffrn_radiation_wavelength 0.71073
_diffrn_reflns_av_R_equivalents 0.1023
_diffrn_reflns_av_unetI/netI 0.0824
_diffrn_reflns_Laue_measured_fraction_full 1.000
_diffrn_reflns_Laue_measured_fraction_max 0.995
_diffrn_reflns_limit_h_max 20
_diffrn_reflns_limit_h_min -20
_diffrn_reflns_limit_k_max 14
_diffrn_reflns_limit_k_min -14
_diffrn_reflns_limit_l_max 38
_diffrn_reflns_limit_l_min -38
_diffrn_reflns_number 64258
_diffrn_reflns_point_group_measured_fraction_full 1.000
_diffrn_reflns_point_group_measured_fraction_max 0.995
_diffrn_reflns_theta_full 25.242
_diffrn_reflns_theta_max 30.580
_diffrn_reflns_theta_min 1.494
_exptl_absorpt_coefficient_mu 0.159
_exptl_absorpt_correction_T_max 0.7461
_exptl_absorpt_correction_T_min 0.6729
_exptl_absorpt_correction_type empirical
_exptl_absorpt_process_details sadabs
_exptl_crystal_colour colorless
_exptl_crystal_density_diffrn 1.215
_exptl_crystal_description block
_exptl_crystal_F_000 1544
_exptl_crystal_size_max 0.320
_exptl_crystal_size_mid 0.100
_exptl_crystal_size_min 0.090
_refine_diff_density_max 0.511
_refine_diff_density_min -0.360
_refine_diff_density_rms 0.071
_refine_ls_extinction_method none
_refine_ls_goodness_of_fit_ref 1.090
_refine_ls_hydrogen_treatment mixed
_refine_ls_matrix_type full
_refine_ls_number_parameters 490
_refine_ls_number_reflns 12221
_refine_ls_number_restraints 12
_refine_ls_restrained_S_all 1.094
_refine_ls_R_factor_all 0.1206
_refine_ls_R_factor_gt 0.0607
_refine_ls_shift/su_max 0.001
_refine_ls_shift/su_mean 0.000
_refine_ls_structure_factor_coef Fsqd
_refine_ls_weighting_details 'w=1/[\s^2^(Fo^2^)+(0.0757P)^2^] where P=(Fo^2^+2Fc^2^)/3'
_refine_ls_weighting_scheme calc
_refine_ls_wR_factor_gt 0.1423
_refine_ls_wR_factor_ref 0.1675
_reflns_Friedel_coverage 0.000
_reflns_number_gt 7255
_reflns_number_total 12221
_reflns_threshold_expression 'I > 2\s(I)'
_cod_data_source_file c9dt00678h2.cif
_cod_data_source_block dgs
_cod_depositor_comments 'Adding full bibliography for 7700119--7700124.cif.'
_cod_database_code 7700119
_shelx_shelxl_version_number 2014/7
_shelx_space_group_comment
; 
The symmetry employed for this shelxl refinement is uniquely defined 
by the following loop, which should always be used as a source of 
symmetry information in preference to the above space-group names. 
They are only intended as comments. 
;
_shelx_estimated_absorpt_t_min 0.951
_shelx_estimated_absorpt_t_max 0.986

loop_
_space_group_symop_operation_xyz
'x, y, z'
'-x+1/2, y+1/2, -z+1/2'
'-x, -y, -z'
'x-1/2, -y-1/2, z-1/2'

loop_
_atom_site_label
_atom_site_type_symbol
_atom_site_fract_x
_atom_site_fract_y
_atom_site_fract_z
_atom_site_U_iso_or_equiv
_atom_site_adp_type
_atom_site_occupancy
_atom_site_site_symmetry_order
_atom_site_calc_flag
_atom_site_refinement_flags_posn
_atom_site_refinement_flags_adp
Mg Mg 0.59417(5) 0.50301(7) 0.51528(3) 0.02290(17) Uani 1 1 d . .
P2 P 0.79078(3) 0.48160(5) 0.58002(2) 0.01918(13) Uani 1 1 d . .
P1 P 0.65199(3) 0.59284(5) 0.63869(2) 0.01948(13) Uani 1 1 d . .
C1 C 0.50040(18) 0.6747(2) 0.49487(10) 0.0306(5) Uani 1 1 d . .
C2 C 0.68218(13) 0.5196(2) 0.58820(8) 0.0210(4) Uani 1 1 d . .
C61 C 0.79555(14) 0.4587(2) 0.51324(8) 0.0226(4) Uani 1 1 d . .
C66 C 0.71257(14) 0.4666(2) 0.47939(8) 0.0247(5) Uani 1 1 d . .
C65 C 0.72263(16) 0.4476(2) 0.42858(8) 0.0303(5) Uani 1 1 d . .
H13A H 0.6688 0.4496 0.4039 0.036 Uiso 1 1 calc R U
C64 C 0.80703(16) 0.4262(2) 0.41304(9) 0.0333(5) Uani 1 1 d . .
H14A H 0.8102 0.4156 0.3783 0.040 Uiso 1 1 calc R U
C63 C 0.88635(16) 0.4204(2) 0.44761(9) 0.0332(5) Uani 1 1 d . .
H15A H 0.9443 0.4058 0.4369 0.040 Uiso 1 1 calc R U
C62 C 0.88138(15) 0.4360(2) 0.49796(9) 0.0294(5) Uani 1 1 d . .
H16A H 0.9358 0.4314 0.5222 0.035 Uiso 1 1 calc R U
C51 C 0.87977(13) 0.6031(2) 0.60086(8) 0.0209(4) Uani 1 1 d . .
C56 C 0.87935(15) 0.7149(2) 0.57124(9) 0.0284(5) Uani 1 1 d . .
H22A H 0.8369 0.7214 0.5409 0.034 Uiso 1 1 calc R U
C55 C 0.94026(16) 0.8165(2) 0.58558(10) 0.0340(5) Uani 1 1 d . .
H23A H 0.9389 0.8927 0.5654 0.041 Uiso 1 1 calc R U
C54 C 1.00305(16) 0.8064(2) 0.62947(10) 0.0345(6) Uani 1 1 d . .
H24A H 1.0457 0.8751 0.6391 0.041 Uiso 1 1 calc R U
C53 C 1.00366(15) 0.6973(2) 0.65909(9) 0.0312(5) Uani 1 1 d . .
H25A H 1.0464 0.6915 0.6894 0.037 Uiso 1 1 calc R U
C52 C 0.94247(14) 0.5949(2) 0.64529(8) 0.0246(4) Uani 1 1 d . .
H26A H 0.9435 0.5198 0.6661 0.029 Uiso 1 1 calc R U
C41 C 0.83527(15) 0.3297(2) 0.61084(8) 0.0239(4) Uani 1 1 d . .
C46 C 0.92815(16) 0.2911(2) 0.61582(9) 0.0317(5) Uani 1 1 d . .
H32A H 0.9718 0.3455 0.6032 0.038 Uiso 1 1 calc R U
C45 C 0.95636(18) 0.1742(2) 0.63903(10) 0.0390(6) Uani 1 1 d . .
H33A H 1.0190 0.1476 0.6417 0.047 Uiso 1 1 calc R U
C44 C 0.89307(19) 0.0960(2) 0.65836(9) 0.0380(6) Uani 1 1 d . .
H34A H 0.9126 0.0163 0.6747 0.046 Uiso 1 1 calc R U
C43 C 0.80246(18) 0.1333(2) 0.65399(9) 0.0357(6) Uani 1 1 d . .
H35A H 0.7595 0.0796 0.6675 0.043 Uiso 1 1 calc R U
C42 C 0.77315(15) 0.2488(2) 0.63008(8) 0.0275(5) Uani 1 1 d . .
H36A H 0.7099 0.2731 0.6268 0.033 Uiso 1 1 calc R U
C31 C 0.60619(14) 0.7568(2) 0.62478(8) 0.0223(4) Uani 1 1 d . .
C32 C 0.52151(15) 0.7997(2) 0.63561(9) 0.0309(5) Uani 1 1 d . .
H42A H 0.4852 0.7440 0.6529 0.037 Uiso 1 1 calc R U
C33 C 0.48968(17) 0.9246(2) 0.62122(10) 0.0403(6) Uani 1 1 d . .
H43A H 0.4319 0.9537 0.6289 0.048 Uiso 1 1 calc R U
C34 C 0.54183(17) 1.0061(2) 0.59576(10) 0.0367(6) Uani 1 1 d . .
H44A H 0.5199 1.0910 0.5861 0.044 Uiso 1 1 calc R U
C35 C 0.62469(17) 0.9648(2) 0.58460(9) 0.0335(5) Uani 1 1 d . .
H45A H 0.6607 1.0212 0.5674 0.040 Uiso 1 1 calc R U
C36 C 0.65684(16) 0.8399(2) 0.59835(9) 0.0291(5) Uani 1 1 d . .
H46A H 0.7139 0.8111 0.5896 0.035 Uiso 1 1 calc R U
C21 C 0.74209(13) 0.6091(2) 0.69294(7) 0.0213(4) Uani 1 1 d . .
C22 C 0.78488(14) 0.7267(2) 0.70783(8) 0.0254(5) Uani 1 1 d . .
H52A H 0.7633 0.8055 0.6915 0.031 Uiso 1 1 calc R U
C23 C 0.85973(15) 0.7290(2) 0.74680(9) 0.0313(5) Uani 1 1 d . .
H53A H 0.8885 0.8096 0.7571 0.038 Uiso 1 1 calc R U
C24 C 0.89213(16) 0.6154(2) 0.77034(8) 0.0323(5) Uani 1 1 d . .
H54A H 0.9439 0.6176 0.7964 0.039 Uiso 1 1 calc R U
C25 C 0.84963(16) 0.4982(2) 0.75621(9) 0.0320(5) Uani 1 1 d . .
H55A H 0.8717 0.4199 0.7727 0.038 Uiso 1 1 calc R U
C26 C 0.77460(15) 0.4946(2) 0.71783(8) 0.0264(5) Uani 1 1 d . .
H56A H 0.7452 0.4138 0.7084 0.032 Uiso 1 1 calc R U
C11 C 0.55971(13) 0.50866(19) 0.66438(8) 0.0217(4) Uani 1 1 d . .
C12 C 0.53236(15) 0.5490(2) 0.70913(9) 0.0268(5) Uani 1 1 d . .
H62A H 0.5633 0.6196 0.7274 0.032 Uiso 1 1 calc R U
C13 C 0.45936(16) 0.4861(2) 0.72739(10) 0.0328(5) Uani 1 1 d . .
H63A H 0.4409 0.5143 0.7579 0.039 Uiso 1 1 calc R U
C14 C 0.41437(15) 0.3835(2) 0.70114(10) 0.0344(6) Uani 1 1 d . .
H64A H 0.3644 0.3416 0.7134 0.041 Uiso 1 1 calc R U
C15 C 0.44182(15) 0.3416(2) 0.65708(9) 0.0329(5) Uani 1 1 d . .
H65A H 0.4113 0.2700 0.6392 0.040 Uiso 1 1 calc R U
C16 C 0.51413(14) 0.4039(2) 0.63871(9) 0.0278(5) Uani 1 1 d . .
H66A H 0.5326 0.3745 0.6083 0.033 Uiso 1 1 calc R U
C71 C 0.2615(2) 0.8913(4) 0.66847(13) 0.0878(15) Uani 1 1 d D .
H71A H 0.2306 0.8746 0.6354 0.105 Uiso 1 1 calc R U
C72 C 0.2534(2) 1.0133(4) 0.69019(14) 0.0911(16) Uani 1 1 d D .
H72A H 0.2188 1.0804 0.6715 0.109 Uiso 1 1 calc R U
C73 C 0.2959(2) 1.0369(3) 0.73929(14) 0.0797(12) Uani 1 1 d D .
H73A H 0.2882 1.1187 0.7547 0.096 Uiso 1 1 calc R U
C74 C 0.3498(2) 0.9402(2) 0.76574(11) 0.0592(8) Uani 1 1 d D .
H74A H 0.3799 0.9562 0.7990 0.071 Uiso 1 1 calc R U
C75 C 0.3594(2) 0.8200(2) 0.74308(10) 0.0568(8) Uani 1 1 d D .
H75A H 0.3973 0.7548 0.7609 0.068 Uiso 1 1 calc R U
C76 C 0.3146(2) 0.7937(3) 0.69475(10) 0.0711(11) Uani 1 1 d D .
H76A H 0.3201 0.7105 0.6799 0.085 Uiso 1 1 calc R U
C81 C 0.7081(2) 0.9519(3) 0.46484(12) 0.0712(11) Uani 1 1 d D .
H81A H 0.6452 0.9586 0.4694 0.085 Uiso 1 1 calc R U
C82 C 0.76573(18) 1.0605(3) 0.47318(11) 0.0648(9) Uani 1 1 d D .
H82A H 0.7421 1.1414 0.4828 0.078 Uiso 1 1 calc R U
C83 C 0.85823(18) 1.0495(3) 0.46732(11) 0.0572(8) Uani 1 1 d D .
H83A H 0.8983 1.1226 0.4734 0.069 Uiso 1 1 calc R U
C84 C 0.89157(19) 0.9308(2) 0.45251(11) 0.0560(8) Uani 1 1 d D .
H84A H 0.9547 0.9235 0.4487 0.067 Uiso 1 1 calc R U
C85 C 0.83406(18) 0.8226(3) 0.44321(11) 0.0605(9) Uani 1 1 d D .
H85A H 0.8572 0.7425 0.4325 0.073 Uiso 1 1 calc R U
C86 C 0.74205(19) 0.8336(3) 0.44989(11) 0.0672(10) Uani 1 1 d D .
H86A H 0.7022 0.7602 0.4442 0.081 Uiso 1 1 calc R U
H1A H 0.452(2) 0.706(3) 0.4762(11) 0.058(9) Uiso 1 1 d . .
H1B H 0.503(2) 0.718(3) 0.5277(12) 0.060(9) Uiso 1 1 d . .
H1C H 0.552(2) 0.715(3) 0.4831(11) 0.055(8) Uiso 1 1 d . .

loop_
_atom_site_aniso_label
_atom_site_aniso_U_11
_atom_site_aniso_U_22
_atom_site_aniso_U_33
_atom_site_aniso_U_23
_atom_site_aniso_U_13
_atom_site_aniso_U_12
Mg 0.0171(3) 0.0277(4) 0.0224(4) -0.0017(3) -0.0016(3) 0.0015(3)
P2 0.0151(2) 0.0222(3) 0.0195(3) -0.0015(2) 0.00026(19) 0.0002(2)
P1 0.0161(2) 0.0214(3) 0.0205(3) -0.0011(2) 0.0015(2) -0.0001(2)
C1 0.0249(12) 0.0300(12) 0.0331(14) 0.0002(10) -0.0074(10) -0.0005(10)
C2 0.0160(9) 0.0255(10) 0.0204(10) -0.0021(8) -0.0001(8) 0.0007(8)
C61 0.0218(10) 0.0244(10) 0.0211(10) -0.0042(8) 0.0018(8) -0.0003(8)
C66 0.0220(10) 0.0265(11) 0.0245(11) -0.0022(9) -0.0002(8) 0.0018(8)
C65 0.0271(12) 0.0375(13) 0.0242(12) -0.0035(10) -0.0024(9) 0.0043(10)
C64 0.0372(13) 0.0408(14) 0.0226(12) -0.0072(10) 0.0063(10) 0.0008(11)
C63 0.0256(12) 0.0438(14) 0.0320(13) -0.0094(11) 0.0101(10) 0.0012(10)
C62 0.0196(10) 0.0411(13) 0.0272(12) -0.0056(10) 0.0022(9) 0.0035(9)
C51 0.0151(9) 0.0260(10) 0.0213(10) -0.0032(8) 0.0022(8) -0.0002(8)
C56 0.0221(11) 0.0289(12) 0.0338(13) 0.0027(10) 0.0030(9) 0.0011(9)
C55 0.0289(12) 0.0246(11) 0.0502(16) 0.0009(11) 0.0108(11) -0.0033(9)
C54 0.0242(11) 0.0306(12) 0.0501(16) -0.0136(11) 0.0098(11) -0.0078(10)
C53 0.0199(11) 0.0432(14) 0.0298(12) -0.0118(11) 0.0017(9) -0.0012(10)
C52 0.0210(10) 0.0296(11) 0.0226(11) -0.0024(9) 0.0018(8) -0.0016(9)
C41 0.0246(11) 0.0229(10) 0.0228(11) -0.0023(9) -0.0009(8) 0.0013(8)
C46 0.0281(12) 0.0314(12) 0.0363(13) 0.0040(10) 0.0069(10) 0.0082(10)
C45 0.0378(14) 0.0349(13) 0.0437(15) 0.0039(11) 0.0040(12) 0.0181(11)
C44 0.0532(16) 0.0247(12) 0.0352(14) 0.0006(10) 0.0047(12) 0.0110(11)
C43 0.0447(15) 0.0286(12) 0.0328(13) 0.0024(10) 0.0024(11) -0.0039(11)
C42 0.0272(11) 0.0248(11) 0.0296(12) -0.0019(9) 0.0011(9) -0.0013(9)
C31 0.0217(10) 0.0229(10) 0.0210(11) -0.0015(8) -0.0007(8) -0.0001(8)
C32 0.0251(11) 0.0315(12) 0.0362(13) 0.0069(10) 0.0053(10) 0.0051(9)
C33 0.0314(13) 0.0362(14) 0.0537(17) 0.0098(12) 0.0077(12) 0.0131(11)
C34 0.0395(14) 0.0241(12) 0.0439(15) 0.0062(10) -0.0020(11) 0.0054(10)
C35 0.0405(14) 0.0268(12) 0.0331(13) 0.0022(10) 0.0051(11) -0.0072(10)
C36 0.0292(12) 0.0258(11) 0.0330(13) -0.0028(10) 0.0074(10) -0.0020(9)
C21 0.0163(9) 0.0289(11) 0.0188(10) -0.0034(8) 0.0029(8) 0.0003(8)
C22 0.0227(11) 0.0278(11) 0.0258(11) -0.0057(9) 0.0035(9) -0.0003(9)
C23 0.0254(11) 0.0372(13) 0.0309(13) -0.0112(10) 0.0030(10) -0.0063(10)
C24 0.0250(11) 0.0475(15) 0.0223(11) -0.0042(10) -0.0027(9) -0.0038(10)
C25 0.0297(12) 0.0390(13) 0.0251(12) 0.0064(10) -0.0030(9) 0.0012(10)
C26 0.0265(11) 0.0307(12) 0.0211(11) 0.0009(9) 0.0006(9) -0.0027(9)
C11 0.0158(9) 0.0224(10) 0.0260(11) 0.0033(9) 0.0007(8) 0.0026(8)
C12 0.0255(11) 0.0229(11) 0.0334(12) 0.0002(9) 0.0094(9) 0.0036(9)
C13 0.0290(12) 0.0349(13) 0.0378(14) 0.0067(11) 0.0156(10) 0.0071(10)
C14 0.0209(11) 0.0344(13) 0.0481(15) 0.0136(11) 0.0061(10) -0.0003(10)
C15 0.0234(11) 0.0334(13) 0.0397(14) 0.0033(11) -0.0025(10) -0.0077(10)
C16 0.0240(11) 0.0308(12) 0.0270(11) 0.0012(9) -0.0014(9) -0.0019(9)
C71 0.0405(19) 0.184(5) 0.0397(19) 0.012(3) 0.0074(15) -0.014(3)
C72 0.0347(18) 0.114(4) 0.124(4) 0.072(3) 0.011(2) 0.011(2)
C73 0.048(2) 0.0464(19) 0.144(4) -0.002(2) 0.013(2) 0.0022(16)
C74 0.0553(19) 0.0570(19) 0.062(2) -0.0143(16) -0.0032(16) -0.0079(16)
C75 0.0532(18) 0.0476(18) 0.067(2) -0.0044(16) 0.0013(16) -0.0007(14)
C76 0.0492(19) 0.100(3) 0.065(2) -0.035(2) 0.0128(17) -0.0093(19)
C81 0.0363(17) 0.129(3) 0.0464(19) 0.021(2) -0.0006(14) -0.007(2)
C82 0.076(2) 0.079(2) 0.0402(18) 0.0125(17) 0.0117(17) 0.021(2)
C83 0.064(2) 0.060(2) 0.0474(18) 0.0085(15) 0.0068(16) -0.0180(16)
C84 0.0405(16) 0.074(2) 0.0539(19) 0.0089(17) 0.0066(14) -0.0045(16)
C85 0.073(2) 0.059(2) 0.0467(18) 0.0136(15) 0.0000(16) -0.0079(17)
C86 0.070(2) 0.088(3) 0.0383(17) 0.0176(18) -0.0095(16) -0.037(2)

loop_
_atom_type_symbol
_atom_type_description
_atom_type_scat_dispersion_real
_atom_type_scat_dispersion_imag
_atom_type_scat_source
C C 0.0033 0.0016 'International Tables Vol C Tables 4.2.6.8 and 6.1.1.4'
H H 0.0000 0.0000 'International Tables Vol C Tables 4.2.6.8 and 6.1.1.4'
Mg Mg 0.0486 0.0363 'International Tables Vol C Tables 4.2.6.8 and 6.1.1.4'
P P 0.1023 0.0942 'International Tables Vol C Tables 4.2.6.8 and 6.1.1.4'

loop_
_geom_angle_atom_site_label_1
_geom_angle_atom_site_label_2
_geom_angle_atom_site_label_3
_geom_angle
_geom_angle_site_symmetry_1
_geom_angle_site_symmetry_3
C66 Mg C2 90.70(9) . .
C66 Mg C1 122.17(10) . .
C2 Mg C1 114.40(9) . .
C66 Mg C1 109.02(10) . 3_666
C2 Mg C1 115.70(9) . 3_666
C1 Mg C1 105.01(9) . 3_666
C66 Mg Mg 134.73(8) . 3_666
C2 Mg Mg 134.08(7) . 3_666
C1 Mg Mg 53.02(7) . 3_666
C1 Mg Mg 51.99(7) 3_666 3_666
C66 Mg P2 60.05(7) . .
C2 Mg P2 30.80(5) . .
C1 Mg P2 131.68(7) . .
C1 Mg P2 120.00(7) 3_666 .
Mg Mg P2 162.93(4) 3_666 .
C66 Mg H1C 100.2(7) . .
C2 Mg H1C 109.8(7) . .
C1 Mg H1C 23.6(7) . .
C1 Mg H1C 124.5(7) 3_666 .
Mg Mg H1C 73.8(7) 3_666 .
P2 Mg H1C 115.4(7) . .
C2 P2 C61 109.82(10) . .
C2 P2 C51 116.48(10) . .
C61 P2 C51 104.83(9) . .
C2 P2 C41 114.41(10) . .
C61 P2 C41 105.74(10) . .
C51 P2 C41 104.61(10) . .
C2 P2 Mg 41.55(7) . .
C61 P2 Mg 68.48(7) . .
C51 P2 Mg 132.34(7) . .
C41 P2 Mg 122.84(7) . .
C2 P1 C21 116.36(10) . .
C2 P1 C31 112.43(10) . .
C21 P1 C31 106.16(9) . .
C2 P1 C11 113.58(10) . .
C21 P1 C11 103.13(10) . .
C31 P1 C11 103.99(10) . .
Mg C1 Mg 75.00(9) . 3_666
Mg C1 H1A 148(2) . .
Mg C1 H1A 78.1(19) 3_666 .
Mg C1 H1B 101.5(17) . .
Mg C1 H1B 114.0(18) 3_666 .
H1A C1 H1B 106(3) . .
Mg C1 H1C 86.3(17) . .
Mg C1 H1C 143.4(17) 3_666 .
H1A C1 H1C 106(3) . .
H1B C1 H1C 100(2) . .
P1 C2 P2 125.72(12) . .
P1 C2 Mg 124.94(11) . .
P2 C2 Mg 107.65(11) . .
C62 C61 C66 123.0(2) . .
C62 C61 P2 118.88(16) . .
C66 C61 P2 118.08(16) . .
C61 C66 C65 114.28(19) . .
C61 C66 Mg 113.39(16) . .
C65 C66 Mg 132.32(16) . .
C64 C65 C66 123.2(2) . .
C64 C65 H13A 118.4 . .
C66 C65 H13A 118.4 . .
C63 C64 C65 120.3(2) . .
C63 C64 H14A 119.9 . .
C65 C64 H14A 119.9 . .
C64 C63 C62 119.6(2) . .
C64 C63 H15A 120.2 . .
C62 C63 H15A 120.2 . .
C63 C62 C61 119.6(2) . .
C63 C62 H16A 120.2 . .
C61 C62 H16A 120.2 . .
C52 C51 C56 118.99(19) . .
C52 C51 P2 124.51(16) . .
C56 C51 P2 116.36(16) . .
C55 C56 C51 120.8(2) . .
C55 C56 H22A 119.6 . .
C51 C56 H22A 119.6 . .
C54 C55 C56 119.7(2) . .
C54 C55 H23A 120.1 . .
C56 C55 H23A 120.1 . .
C53 C54 C55 120.0(2) . .
C53 C54 H24A 120.0 . .
C55 C54 H24A 120.0 . .
C54 C53 C52 120.8(2) . .
C54 C53 H25A 119.6 . .
C52 C53 H25A 119.6 . .
C53 C52 C51 119.7(2) . .
C53 C52 H26A 120.2 . .
C51 C52 H26A 120.2 . .
C42 C41 C46 118.5(2) . .
C42 C41 P2 117.85(16) . .
C46 C41 P2 123.62(17) . .
C45 C46 C41 120.3(2) . .
C45 C46 H32A 119.9 . .
C41 C46 H32A 119.9 . .
C46 C45 C44 119.9(2) . .
C46 C45 H33A 120.0 . .
C44 C45 H33A 120.0 . .
C43 C44 C45 120.2(2) . .
C43 C44 H34A 119.9 . .
C45 C44 H34A 119.9 . .
C44 C43 C42 120.4(2) . .
C44 C43 H35A 119.8 . .
C42 C43 H35A 119.8 . .
C43 C42 C41 120.7(2) . .
C43 C42 H36A 119.7 . .
C41 C42 H36A 119.7 . .
C32 C31 C36 118.5(2) . .
C32 C31 P1 124.08(17) . .
C36 C31 P1 117.29(16) . .
C31 C32 C33 120.2(2) . .
C31 C32 H42A 119.9 . .
C33 C32 H42A 119.9 . .
C34 C33 C32 120.3(2) . .
C34 C33 H43A 119.8 . .
C32 C33 H43A 119.8 . .
C35 C34 C33 120.0(2) . .
C35 C34 H44A 120.0 . .
C33 C34 H44A 120.0 . .
C34 C35 C36 120.2(2) . .
C34 C35 H45A 119.9 . .
C36 C35 H45A 119.9 . .
C35 C36 C31 120.8(2) . .
C35 C36 H46A 119.6 . .
C31 C36 H46A 119.6 . .
C22 C21 C26 118.99(19) . .
C22 C21 P1 123.44(16) . .
C26 C21 P1 117.32(16) . .
C21 C22 C23 119.9(2) . .
C21 C22 H52A 120.0 . .
C23 C22 H52A 120.0 . .
C24 C23 C22 120.5(2) . .
C24 C23 H53A 119.7 . .
C22 C23 H53A 119.7 . .
C23 C24 C25 120.1(2) . .
C23 C24 H54A 120.0 . .
C25 C24 H54A 120.0 . .
C24 C25 C26 120.0(2) . .
C24 C25 H55A 120.0 . .
C26 C25 H55A 120.0 . .
C25 C26 C21 120.4(2) . .
C25 C26 H56A 119.8 . .
C21 C26 H56A 119.8 . .
C12 C11 C16 118.7(2) . .
C12 C11 P1 121.12(16) . .
C16 C11 P1 120.19(17) . .
C11 C12 C13 120.3(2) . .
C11 C12 H62A 119.8 . .
C13 C12 H62A 119.8 . .
C14 C13 C12 120.1(2) . .
C14 C13 H63A 119.9 . .
C12 C13 H63A 119.9 . .
C13 C14 C15 120.0(2) . .
C13 C14 H64A 120.0 . .
C15 C14 H64A 120.0 . .
C14 C15 C16 120.1(2) . .
C14 C15 H65A 119.9 . .
C16 C15 H65A 119.9 . .
C11 C16 C15 120.7(2) . .
C11 C16 H66A 119.6 . .
C15 C16 H66A 119.6 . .
C76 C71 C72 120.6(3) . .
C76 C71 H71A 119.7 . .
C72 C71 H71A 119.7 . .
C73 C72 C71 119.9(3) . .
C73 C72 H72A 120.0 . .
C71 C72 H72A 120.0 . .
C74 C73 C72 119.8(3) . .
C74 C73 H73A 120.1 . .
C72 C73 H73A 120.1 . .
C75 C74 C73 119.6(3) . .
C75 C74 H74A 120.2 . .
C73 C74 H74A 120.2 . .
C76 C75 C74 121.1(3) . .
C76 C75 H75A 119.4 . .
C74 C75 H75A 119.4 . .
C71 C76 C75 118.9(3) . .
C71 C76 H76A 120.6 . .
C75 C76 H76A 120.6 . .
C86 C81 C82 120.4(3) . .
C86 C81 H81A 119.8 . .
C82 C81 H81A 119.8 . .
C83 C82 C81 119.6(3) . .
C83 C82 H82A 120.2 . .
C81 C82 H82A 120.2 . .
C84 C83 C82 119.6(3) . .
C84 C83 H83A 120.2 . .
C82 C83 H83A 120.2 . .
C85 C84 C83 121.2(3) . .
C85 C84 H84A 119.4 . .
C83 C84 H84A 119.4 . .
C84 C85 C86 118.9(3) . .
C84 C85 H85A 120.6 . .
C86 C85 H85A 120.6 . .
C85 C86 C81 120.3(3) . .
C85 C86 H86A 119.8 . .
C81 C86 H86A 119.8 . .

loop_
_geom_bond_atom_site_label_1
_geom_bond_atom_site_label_2
_geom_bond_distance
_geom_bond_site_symmetry_2
Mg C66 2.145(2) .
Mg C2 2.183(2) .
Mg C1 2.248(3) .
Mg C1 2.280(3) 3_666
Mg Mg 2.7563(18) 3_666
Mg P2 3.1363(14) .
Mg H1C 2.39(3) .
P2 C2 1.685(2) .
P2 C61 1.826(2) .
P2 C51 1.828(2) .
P2 C41 1.835(2) .
P1 C2 1.672(2) .
P1 C21 1.819(2) .
P1 C31 1.826(2) .
P1 C11 1.828(2) .
C1 Mg 2.280(3) 3_666
C1 H1A 0.86(3) .
C1 H1B 0.99(3) .
C1 H1C 0.96(3) .
C61 C62 1.402(3) .
C61 C66 1.405(3) .
C66 C65 1.412(3) .
C65 C64 1.383(3) .
C65 H13A 0.9500 .
C64 C63 1.374(3) .
C64 H14A 0.9500 .
C63 C62 1.378(3) .
C63 H15A 0.9500 .
C62 H16A 0.9500 .
C51 C52 1.394(3) .
C51 C56 1.395(3) .
C56 C55 1.387(3) .
C56 H22A 0.9500 .
C55 C54 1.385(4) .
C55 H23A 0.9500 .
C54 C53 1.373(4) .
C54 H24A 0.9500 .
C53 C52 1.393(3) .
C53 H25A 0.9500 .
C52 H26A 0.9500 .
C41 C42 1.389(3) .
C41 C46 1.404(3) .
C46 C45 1.385(3) .
C46 H32A 0.9500 .
C45 C44 1.387(4) .
C45 H33A 0.9500 .
C44 C43 1.369(4) .
C44 H34A 0.9500 .
C43 C42 1.384(3) .
C43 H35A 0.9500 .
C42 H36A 0.9500 .
C31 C32 1.389(3) .
C31 C36 1.395(3) .
C32 C33 1.396(3) .
C32 H42A 0.9500 .
C33 C34 1.384(4) .
C33 H43A 0.9500 .
C34 C35 1.363(4) .
C34 H44A 0.9500 .
C35 C36 1.394(3) .
C35 H45A 0.9500 .
C36 H46A 0.9500 .
C21 C22 1.388(3) .
C21 C26 1.399(3) .
C22 C23 1.396(3) .
C22 H52A 0.9500 .
C23 C24 1.375(3) .
C23 H53A 0.9500 .
C24 C25 1.379(3) .
C24 H54A 0.9500 .
C25 C26 1.388(3) .
C25 H55A 0.9500 .
C26 H56A 0.9500 .
C11 C12 1.391(3) .
C11 C16 1.391(3) .
C12 C13 1.402(3) .
C12 H62A 0.9500 .
C13 C14 1.377(3) .
C13 H63A 0.9500 .
C14 C15 1.379(4) .
C14 H64A 0.9500 .
C15 C16 1.392(3) .
C15 H65A 0.9500 .
C16 H66A 0.9500 .
C71 C76 1.3918(11) .
C71 C72 1.3932(11) .
C71 H71A 0.9500 .
C72 C73 1.3934(11) .
C72 H72A 0.9500 .
C73 C74 1.3923(11) .
C73 H73A 0.9500 .
C74 C75 1.3916(11) .
C74 H74A 0.9500 .
C75 C76 1.3906(11) .
C75 H75A 0.9500 .
C76 H76A 0.9500 .
C81 C86 1.3931(11) .
C81 C82 1.3942(11) .
C81 H81A 0.9500 .
C82 C83 1.3931(12) .
C82 H82A 0.9500 .
C83 C84 1.3922(11) .
C83 H83A 0.9500 .
C84 C85 1.3922(11) .
C84 H84A 0.9500 .
C85 C86 1.3922(12) .
C85 H85A 0.9500 .
C86 H86A 0.9500 .

loop_
_geom_torsion_atom_site_label_1
_geom_torsion_atom_site_label_2
_geom_torsion_atom_site_label_3
_geom_torsion_atom_site_label_4
_geom_torsion
C21 P1 C2 P2 -10.21(19)
C31 P1 C2 P2 112.51(15)
C11 P1 C2 P2 -129.75(14)
C21 P1 C2 Mg -173.53(11)
C31 P1 C2 Mg -50.81(16)
C11 P1 C2 Mg 66.94(15)
C61 P2 C2 P1 -159.69(13)
C51 P2 C2 P1 -40.78(18)
C41 P2 C2 P1 81.60(17)
Mg P2 C2 P1 -165.7(2)
C61 P2 C2 Mg 6.01(13)
C51 P2 C2 Mg 124.92(10)
C41 P2 C2 Mg -112.70(11)
C2 P2 C61 C62 175.27(17)
C51 P2 C61 C62 49.4(2)
C41 P2 C61 C62 -60.81(19)
Mg P2 C61 C62 179.55(19)
C2 P2 C61 C66 -3.8(2)
C51 P2 C61 C66 -129.68(17)
C41 P2 C61 C66 120.09(17)
Mg P2 C61 C66 0.45(14)
C62 C61 C66 C65 1.0(3)
P2 C61 C66 C65 -179.97(16)
C62 C61 C66 Mg -179.73(17)
P2 C61 C66 Mg -0.7(2)
C61 C66 C65 C64 -1.5(3)
Mg C66 C65 C64 179.34(18)
C66 C65 C64 C63 1.1(4)
C65 C64 C63 C62 0.0(4)
C64 C63 C62 C61 -0.5(4)
C66 C61 C62 C63 0.0(3)
P2 C61 C62 C63 -179.05(18)
C2 P2 C51 C52 102.50(19)
C61 P2 C51 C52 -135.92(18)
C41 P2 C51 C52 -24.9(2)
Mg P2 C51 C52 149.87(14)
C2 P2 C51 C56 -73.08(19)
C61 P2 C51 C56 48.51(18)
C41 P2 C51 C56 159.55(16)
Mg P2 C51 C56 -25.7(2)
C52 C51 C56 C55 0.0(3)
P2 C51 C56 C55 175.85(17)
C51 C56 C55 C54 0.8(3)
C56 C55 C54 C53 -1.3(4)
C55 C54 C53 C52 0.9(3)
C54 C53 C52 C51 0.0(3)
C56 C51 C52 C53 -0.4(3)
P2 C51 C52 C53 -175.91(16)
C2 P2 C41 C42 11.0(2)
C61 P2 C41 C42 -109.99(18)
C51 P2 C41 C42 139.63(17)
Mg P2 C41 C42 -35.8(2)
C2 P2 C41 C46 -169.20(18)
C61 P2 C41 C46 69.8(2)
C51 P2 C41 C46 -40.6(2)
Mg P2 C41 C46 144.06(17)
C42 C41 C46 C45 0.6(3)
P2 C41 C46 C45 -179.20(19)
C41 C46 C45 C44 -1.3(4)
C46 C45 C44 C43 0.8(4)
C45 C44 C43 C42 0.3(4)
C44 C43 C42 C41 -1.0(4)
C46 C41 C42 C43 0.5(3)
P2 C41 C42 C43 -179.64(17)
C2 P1 C31 C32 126.60(19)
C21 P1 C31 C32 -105.1(2)
C11 P1 C31 C32 3.3(2)
C2 P1 C31 C36 -48.51(19)
C21 P1 C31 C36 79.79(18)
C11 P1 C31 C36 -171.80(17)
C36 C31 C32 C33 -1.5(3)
P1 C31 C32 C33 -176.56(19)
C31 C32 C33 C34 0.5(4)
C32 C33 C34 C35 0.0(4)
C33 C34 C35 C36 0.6(4)
C34 C35 C36 C31 -1.7(4)
C32 C31 C36 C35 2.1(3)
P1 C31 C36 C35 177.51(17)
C2 P1 C21 C22 106.76(19)
C31 P1 C21 C22 -19.2(2)
C11 P1 C21 C22 -128.20(18)
C2 P1 C21 C26 -67.52(19)
C31 P1 C21 C26 166.55(16)
C11 P1 C21 C26 57.52(18)
C26 C21 C22 C23 0.6(3)
P1 C21 C22 C23 -173.58(16)
C21 C22 C23 C24 0.6(3)
C22 C23 C24 C25 -1.2(3)
C23 C24 C25 C26 0.6(4)
C24 C25 C26 C21 0.6(3)
C22 C21 C26 C25 -1.2(3)
P1 C21 C26 C25 173.34(17)
C2 P1 C11 C12 173.67(16)
C21 P1 C11 C12 46.86(19)
C31 P1 C11 C12 -63.79(19)
C2 P1 C11 C16 -7.6(2)
C21 P1 C11 C16 -134.41(17)
C31 P1 C11 C16 114.95(17)
C16 C11 C12 C13 -0.9(3)
P1 C11 C12 C13 177.82(16)
C11 C12 C13 C14 0.2(3)
C12 C13 C14 C15 0.7(3)
C13 C14 C15 C16 -0.9(3)
C12 C11 C16 C15 0.8(3)
P1 C11 C16 C15 -177.97(17)
C14 C15 C16 C11 0.1(3)
C76 C71 C72 C73 -2.3(6)
C71 C72 C73 C74 2.8(6)
C72 C73 C74 C75 -1.0(5)
C73 C74 C75 C76 -1.3(5)
C72 C71 C76 C75 0.0(5)
C74 C75 C76 C71 1.8(5)
C86 C81 C82 C83 -1.1(5)
C81 C82 C83 C84 0.9(5)
C82 C83 C84 C85 0.3(5)
C83 C84 C85 C86 -1.3(5)
C84 C85 C86 C81 1.0(5)
C82 C81 C86 C85 0.1(5)
